data_4135169
loop_
_publ_author_name
'Yan, Yong'
'Carrington, Elliot J.'
'P\'etuya, R\'emi'
'Whitehead, George F. S.'
'Verma, Ajay'
'Hylton, Rebecca K.'
'Tang, Chiu C.'
'Berry, Neil G.'
'Darling, George R.'
'Dyer, Matthew S.'
'Antypov, Dmytro'
'Katsoulidis, Alexandros P.'
'Rosseinsky, Matthew J.'

_publ_section_title
;
 Amino Acid Residues Determine the Response of Flexible Metal-Organic
 Frameworks to Guests.
;
_journal_name_full 'Journal of the American Chemical Society'
_journal_paper_doi 10.1021/jacs.0c03853
_journal_year 2020
_chemical_formula_moiety 'C6 H5 N3 O3 Zn, 1.48(C2 H3 N)'
_chemical_formula_sum 'C8.96 H9.44 N4.48 O3 Zn'
_chemical_formula_weight 293.31
_space_group_crystal_system trigonal
_space_group_IT_number 161
_space_group_name_Hall 'R 3 -2"c'
_space_group_name_H-M_alt 'R 3 c :H'
_atom_sites_solution_hydrogens geom
_atom_sites_solution_primary direct
_audit_creation_date 2017-08-23
_audit_creation_method
;
Olex2 1.2
(compiled 2017.08.10 svn.r3458 for OlexSys, GUI svn.r5381)
;
_cell_angle_alpha 90
_cell_angle_beta 90
_cell_angle_gamma 120
_cell_formula_units_Z 18
_cell_length_a 26.3829(10)
_cell_length_b 26.3829(10)
_cell_length_c 10.1215(4)
_cell_measurement_reflns_used 8713
_cell_measurement_temperature 100
_cell_measurement_theta_max 25.0090
_cell_measurement_theta_min 2.6530
_cell_volume 6101.3(4)
_computing_cell_refinement 'CrysAlisPro 1.171.38.46 (Rigaku OD, 2015)'
_computing_data_collection 'CrysAlisPro 1.171.38.46 (Rigaku OD, 2015)'
_computing_data_reduction 'CrysAlisPro 1.171.38.46 (Rigaku OD, 2015)'
_computing_molecular_graphics 'Olex2 (Dolomanov et al., 2009)'
_computing_publication_material 'Olex2 (Dolomanov et al., 2009)'
_computing_structure_refinement 'ShelXL (Sheldrick, 2015)'
_computing_structure_solution 'ShelXS (Sheldrick, 2008)'
_diffrn_ambient_temperature 100
_diffrn_detector 'CCD plate'
_diffrn_measured_fraction_theta_full 0.999
_diffrn_measured_fraction_theta_max 0.999
_diffrn_measurement_details
;
List of Runs (angles in degrees, time in seconds):

  # Type    Start    End  Width  t~exp~   \w     \q     \k     \f   Frames
--------------------------------------------------------------------------
  1  \w   -110.00  15.00   1.00   10.00    --  -20.00 -68.00   0.00  125
  2  \w   -110.00  15.00   1.00   10.00    --  -20.00 -68.00 120.00  125
  3  \w   -110.00  15.00   1.00   10.00    --  -20.00 -68.00 240.00  125
  4  \w   -110.00  15.00   1.00   10.00    --  -20.00 -30.00  90.00  125
;
_diffrn_measurement_device 'abstract diffractometer'
_diffrn_measurement_device_type 'dtrek-CrysAlisPro-abstract goniometer imported rigaku-d*trek images'
_diffrn_measurement_method '\w scans'
_diffrn_orient_matrix_type 'CrysAlisPro convention (1999,Acta A55,543-557)'
_diffrn_orient_matrix_UB_11 -0.0154451000
_diffrn_orient_matrix_UB_12 -0.0290155000
_diffrn_orient_matrix_UB_13 0.0247534000
_diffrn_orient_matrix_UB_21 0.0176955000
_diffrn_orient_matrix_UB_22 0.0090551000
_diffrn_orient_matrix_UB_23 0.0575705000
_diffrn_orient_matrix_UB_31 -0.0202864000
_diffrn_orient_matrix_UB_32 0.0062842000
_diffrn_orient_matrix_UB_33 0.0313543000
_diffrn_radiation_monochromator graphite
_diffrn_radiation_probe x-ray
_diffrn_radiation_type MoK\a
_diffrn_radiation_wavelength 0.71073
_diffrn_reflns_av_R_equivalents 0.0777
_diffrn_reflns_av_unetI/netI 0.0455
_diffrn_reflns_Laue_measured_fraction_full 0.999
_diffrn_reflns_Laue_measured_fraction_max 0.999
_diffrn_reflns_limit_h_max 31
_diffrn_reflns_limit_h_min -28
_diffrn_reflns_limit_k_max 31
_diffrn_reflns_limit_k_min -31
_diffrn_reflns_limit_l_max 12
_diffrn_reflns_limit_l_min -12
_diffrn_reflns_number 20754
_diffrn_reflns_point_group_measured_fraction_full 1.000
_diffrn_reflns_point_group_measured_fraction_max 1.000
_diffrn_reflns_theta_full 25.026
_diffrn_reflns_theta_max 25.026
_diffrn_reflns_theta_min 2.674
_diffrn_source 'fine-focus sealed X-ray tube'
_diffrn_source_type 'Enhance (Mo) X-ray Source'
_exptl_absorpt_coefficient_mu 1.816
_exptl_absorpt_correction_T_max 1.00000
_exptl_absorpt_correction_T_min 0.57601
_exptl_absorpt_correction_type multi-scan
_exptl_absorpt_process_details
;
CrysAlisPro 1.171.38.46 (Rigaku Oxford Diffraction, 2015)
Empirical absorption correction using spherical harmonics,
 implemented in SCALE3 ABSPACK scaling algorithm.
;
_exptl_crystal_colour white
_exptl_crystal_colour_primary white
_exptl_crystal_density_diffrn 1.437
_exptl_crystal_description block
_exptl_crystal_F_000 2675
_exptl_crystal_preparation 'Solvent Exchnage in Acetonitrile'
_exptl_crystal_size_max 0.2
_exptl_crystal_size_mid 0.02
_exptl_crystal_size_min 0.02
_refine_diff_density_max 0.628
_refine_diff_density_min -0.473
_refine_diff_density_rms 0.090
_refine_ls_abs_structure_details
;
 Flack x determined using 925 quotients [(I+)-(I-)]/[(I+)+(I-)]
 (Parsons, Flack and Wagner, Acta Cryst. B69 (2013) 249-259).
;
_refine_ls_abs_structure_Flack -0.02(2)
_refine_ls_extinction_method none
_refine_ls_goodness_of_fit_ref 1.032
_refine_ls_hydrogen_treatment constr
_refine_ls_matrix_type full
_refine_ls_number_parameters 124
_refine_ls_number_reflns 2394
_refine_ls_number_restraints 3
_refine_ls_restrained_S_all 1.032
_refine_ls_R_factor_all 0.0559
_refine_ls_R_factor_gt 0.0477
_refine_ls_shift/su_max 0.000
_refine_ls_shift/su_mean 0.000
_refine_ls_structure_factor_coef Fsqd
_refine_ls_weighting_details 'w=1/[\s^2^(Fo^2^)+(0.0696P)^2^+26.9624P] where P=(Fo^2^+2Fc^2^)/3'
_refine_ls_weighting_scheme calc
_refine_ls_wR_factor_gt 0.1122
_refine_ls_wR_factor_ref 0.1160
_reflns_Friedel_coverage 0.988
_reflns_Friedel_fraction_full 1.000
_reflns_Friedel_fraction_max 1.000
_reflns_number_gt 2145
_reflns_number_total 2394
_reflns_threshold_expression 'I > 2\s(I)'
_cod_data_source_file ZnGlyPyr_MeCN_100K.cif
_cod_data_source_block ZnGlyPyr_MeCN_100K
_cod_original_cell_volume 6101.3(5)
_cod_original_sg_symbol_H-M 'R 3 c'
_cod_database_code 4135169
_shelx_shelxl_version_number 2014/7
_chemical_oxdiff_formula 'Zn C6 N3 O3 H8'
_shelx_space_group_comment
;
The symmetry employed for this shelxl refinement is uniquely defined
by the following loop, which should always be used as a source of
symmetry information in preference to the above space-group names.
They are only intended as comments.
;
_shelx_estimated_absorpt_t_max 0.965
_shelx_estimated_absorpt_t_min 0.713
_reflns_odcompleteness_completeness 99.77
_reflns_odcompleteness_iscentric 1
_reflns_odcompleteness_theta 24.97
_olex2_refinement_description
;
1. Fixed Uiso
 At 1.2 times of:
  All C(H) groups, All C(H,H) groups, All N(H) groups
 At 1.5 times of:
  All C(H,H,H) groups
2. Uiso/Uaniso restraints and constraints
N5 \\sim C9 \\sim C10: within 2A with sigma of 0.02 and sigma for terminal
atoms of 0.04
Uanis(C1) = Uanis(N2) = Uanis(N1) = Uanis(C3) = Uanis(C2)
Uanis(O2) = Uanis(O1) = Uanis(C6)
3. Others
 Sof(C10)=Sof(H10A)=Sof(H10B)=Sof(H10C)=Sof(N5)=Sof(C9)=FVAR(1)
4.a Secondary CH2 refined with riding coordinates:
 C5(H5A,H5B)
4.b Aromatic/amide H refined with riding coordinates:
 N3(H3), C1(H1), C3(H3A)
4.c Idealised Me refined as rotating group:
 C8(H8A,H8B,H8C), C10(H10A,H10B,H10C)
;
_olex2_submission_special_instructions 'No special instructions were received'
_oxdiff_exptl_absorpt_empirical_details
;
Empirical correction (ABSPACK) includes:
- Absorption correction using spherical harmonics
- Frame scaling
;
_oxdiff_exptl_absorpt_empirical_full_max 1.661
_oxdiff_exptl_absorpt_empirical_full_min 0.754

loop_
_space_group_symop_operation_xyz
'x, y, z'
'-y, x-y, z'
'-x+y, -x, z'
'-x+y, y, z+1/2'
'x, x-y, z+1/2'
'-y, -x, z+1/2'
'x+2/3, y+1/3, z+1/3'
'-y+2/3, x-y+1/3, z+1/3'
'-x+y+2/3, -x+1/3, z+1/3'
'-x+y+2/3, y+1/3, z+5/6'
'x+2/3, x-y+1/3, z+5/6'
'-y+2/3, -x+1/3, z+5/6'
'x+1/3, y+2/3, z+2/3'
'-y+1/3, x-y+2/3, z+2/3'
'-x+y+1/3, -x+2/3, z+2/3'
'-x+y+1/3, y+2/3, z+7/6'
'x+1/3, x-y+2/3, z+7/6'
'-y+1/3, -x+2/3, z+7/6'

loop_
_atom_site_label
_atom_site_type_symbol
_atom_site_fract_x
_atom_site_fract_y
_atom_site_fract_z
_atom_site_U_iso_or_equiv
_atom_site_adp_type
_atom_site_occupancy
_atom_site_site_symmetry_order
_atom_site_calc_flag
_atom_site_refinement_flags_posn
_atom_site_refinement_flags_adp
_atom_site_refinement_flags_occupancy
_atom_site_disorder_assembly
_atom_site_disorder_group
Zn1 Zn 0.32157(4) 0.35138(4) 0.46165(9) 0.0174(3) Uani 1 1 d . . . . .
O1 O 0.3172(3) 0.4010(2) 0.3210(5) 0.0207(8) Uani 1 1 d . . . . .
O3 O 0.4452(3) 0.2217(3) 0.5684(5) 0.0286(15) Uani 1 1 d . . . . .
N1 N 0.3477(3) 0.4035(3) 0.6173(6) 0.0192(8) Uani 1 1 d . . . . .
N2 N 0.3726(3) 0.3193(3) 0.4107(6) 0.0192(8) Uani 1 1 d . . . . .
O2 O 0.2404(3) 0.2889(3) 0.4882(5) 0.0207(8) Uani 1 1 d . . . . .
C4 C 0.4441(3) 0.2327(3) 0.4495(8) 0.0162(17) Uani 1 1 d . . . . .
N3 N 0.4621(3) 0.2096(3) 0.3557(6) 0.0197(15) Uani 1 1 d . . . . .
H3 H 0.4663 0.2221 0.2737 0.024 Uiso 1 1 calc R . . . .
C1 C 0.3917(4) 0.2905(4) 0.4840(8) 0.0192(8) Uani 1 1 d . . . . .
H1 H 0.3856 0.2842 0.5765 0.023 Uiso 1 1 calc R . . . .
C3 C 0.3760(4) 0.4617(4) 0.6136(8) 0.0192(8) Uani 1 1 d . . . . .
H3A H 0.3819 0.4846 0.5365 0.023 Uiso 1 1 calc R . . . .
C6 C 0.3520(4) 0.4373(4) 0.2357(8) 0.0207(8) Uani 1 1 d . . . . .
C2 C 0.4217(4) 0.2709(4) 0.4060(8) 0.0192(8) Uani 1 1 d . . . . .
C5 C 0.4748(4) 0.1634(4) 0.3911(8) 0.0224(19) Uani 1 1 d . . . . .
H5A H 0.4959 0.1731 0.4765 0.027 Uiso 1 1 calc R . . . .
H5B H 0.5006 0.1611 0.3231 0.027 Uiso 1 1 calc R . . . .
C7 C 0.4967(5) 0.4372(5) 0.5782(11) 0.043(3) Uani 1 1 d . . . . .
N4 N 0.4882(6) 0.4131(5) 0.6758(11) 0.063(3) Uani 1 1 d . . . . .
C8 C 0.5057(5) 0.4673(6) 0.4526(12) 0.055(3) Uani 1 1 d . . . . .
H8A H 0.4809 0.4392 0.3850 0.083 Uiso 1 1 calc GR . . . .
H8B H 0.5468 0.4849 0.4265 0.083 Uiso 1 1 calc GR . . . .
H8C H 0.4954 0.4980 0.4616 0.083 Uiso 1 1 calc GR . . . .
C10 C 0.5791(17) 0.3459(16) 0.557(3) 0.089(11) Uiso 0.48(2) 1 d . U P A 1
H10A H 0.6013 0.3530 0.4742 0.134 Uiso 0.48(2) 1 calc GR . P A 1
H10B H 0.5418 0.3442 0.5379 0.134 Uiso 0.48(2) 1 calc GR . P A 1
H10C H 0.5715 0.3086 0.5949 0.134 Uiso 0.48(2) 1 calc GR . P A 1
N5 N 0.6426(16) 0.4313(16) 0.725(4) 0.109(12) Uiso 0.48(2) 1 d . U P A 1
C9 C 0.611(3) 0.390(3) 0.644(6) 0.138(17) Uiso 0.48(2) 1 d . U P A 1

loop_
_atom_site_aniso_label
_atom_site_aniso_U_11
_atom_site_aniso_U_22
_atom_site_aniso_U_33
_atom_site_aniso_U_23
_atom_site_aniso_U_13
_atom_site_aniso_U_12
Zn1 0.0233(5) 0.0219(5) 0.0058(4) -0.0001(4) 0.0006(4) 0.0104(5)
O1 0.027(2) 0.023(2) 0.0098(18) 0.0019(15) -0.0018(15) 0.0103(17)
O3 0.053(4) 0.034(4) 0.008(3) 0.001(3) 0.002(3) 0.028(3)
N1 0.027(2) 0.0237(18) 0.0065(15) -0.0012(15) 0.0001(15) 0.0129(16)
N2 0.027(2) 0.0237(18) 0.0065(15) -0.0012(15) 0.0001(15) 0.0129(16)
O2 0.027(2) 0.023(2) 0.0098(18) 0.0019(15) -0.0018(15) 0.0103(17)
C4 0.021(4) 0.015(4) 0.009(4) 0.003(3) 0.002(3) 0.007(4)
N3 0.030(4) 0.025(4) 0.006(3) 0.003(3) 0.002(3) 0.016(3)
C1 0.027(2) 0.0237(18) 0.0065(15) -0.0012(15) 0.0001(15) 0.0129(16)
C3 0.027(2) 0.0237(18) 0.0065(15) -0.0012(15) 0.0001(15) 0.0129(16)
C6 0.027(2) 0.023(2) 0.0098(18) 0.0019(15) -0.0018(15) 0.0103(17)
C2 0.027(2) 0.0237(18) 0.0065(15) -0.0012(15) 0.0001(15) 0.0129(16)
C5 0.031(5) 0.025(5) 0.013(4) 0.000(3) 0.000(4) 0.015(4)
C7 0.052(7) 0.038(6) 0.033(6) -0.003(5) -0.009(5) 0.018(5)
N4 0.092(9) 0.058(7) 0.044(6) 0.002(5) -0.008(6) 0.042(7)
C8 0.041(7) 0.058(8) 0.047(7) 0.022(6) 0.007(6) 0.010(6)

loop_
_atom_type_symbol
_atom_type_description
_atom_type_scat_dispersion_real
_atom_type_scat_dispersion_imag
_atom_type_scat_source
C C 0.0033 0.0016 'International Tables Vol C Tables 4.2.6.8 and 6.1.1.4'
H H 0.0000 0.0000 'International Tables Vol C Tables 4.2.6.8 and 6.1.1.4'
N N 0.0061 0.0033 'International Tables Vol C Tables 4.2.6.8 and 6.1.1.4'
O O 0.0106 0.0060 'International Tables Vol C Tables 4.2.6.8 and 6.1.1.4'
Zn Zn 0.2839 1.4301 'International Tables Vol C Tables 4.2.6.8 and 6.1.1.4'

loop_
_geom_angle_atom_site_label_1
_geom_angle_atom_site_label_2
_geom_angle_atom_site_label_3
_geom_angle
_geom_angle_site_symmetry_1
_geom_angle_site_symmetry_3
_geom_angle_publ_flag
O1 Zn1 N1 103.2(2) . . ?
O1 Zn1 N2 111.8(3) . . ?
N1 Zn1 N2 115.4(3) . . ?
O2 Zn1 O1 104.8(2) . . ?
O2 Zn1 N1 109.3(3) . . ?
O2 Zn1 N2 111.4(3) . . ?
C6 O1 Zn1 136.7(6) . . ?
N2 N1 Zn1 125.6(5) 8 . ?
C3 N1 Zn1 125.5(5) . . ?
C3 N1 N2 108.2(7) . 8 ?
N1 N2 Zn1 122.5(5) 15_554 . ?
C1 N2 Zn1 129.2(6) . . ?
C1 N2 N1 108.0(7) . 15_554 ?
C6 O2 Zn1 119.6(5) 8 . ?
O3 C4 N3 121.7(7) . . ?
O3 C4 C2 121.1(7) . . ?
N3 C4 C2 117.2(7) . . ?
C4 N3 C5 119.3(7) . . ?
N2 C1 C2 110.3(7) . . ?
N1 C3 C2 109.9(7) . 8 ?
O1 C6 C5 118.1(8) . 10_554 ?
O2 C6 O1 124.1(8) 15_554 . ?
O2 C6 C5 117.7(7) 15_554 10_554 ?
C1 C2 C4 125.9(7) . . ?
C1 C2 C3 103.5(8) . 15_554 ?
C3 C2 C4 130.2(8) 15_554 . ?
N3 C5 C6 111.4(7) . 16_544 ?
N4 C7 C8 178.2(14) . . ?
N5 C9 C10 177(6) . . ?

loop_
_geom_bond_atom_site_label_1
_geom_bond_atom_site_label_2
_geom_bond_distance
_geom_bond_site_symmetry_2
_geom_bond_publ_flag
Zn1 O1 1.975(5) . ?
Zn1 N1 1.975(7) . ?
Zn1 N2 1.984(7) . ?
Zn1 O2 1.962(6) . ?
O1 C6 1.276(10) . ?
O3 C4 1.241(9) . ?
N1 N2 1.357(9) 8 ?
N1 C3 1.330(11) . ?
N2 N1 1.357(9) 15_554 ?
N2 C1 1.328(11) . ?
O2 C6 1.266(10) 8 ?
C4 N3 1.337(11) . ?
C4 C2 1.465(12) . ?
N3 C5 1.461(11) . ?
C1 C2 1.390(12) . ?
C3 C2 1.391(11) 8 ?
C6 O2 1.266(10) 15_554 ?
C6 C5 1.530(12) 10_554 ?
C2 C3 1.391(11) 15_554 ?
C5 C6 1.530(12) 16_544 ?
C7 N4 1.135(14) . ?
C7 C8 1.454(15) . ?
C10 C9 1.37(6) . ?
N5 C9 1.27(6) . ?
